data_2214057
loop_
_publ_author_name
'Chu-Yi Yu'
'Xue-Ning Yuan'
'Zhi-Tang Huang'

_publ_section_title 9-(4-Methoxybenzoyl)-1,2,3,4-tetrahydro-6<i>H</i>-pyrido[1,2-<i>a</i>]pyrimidin-6-one
_journal_coeditor_code BI2189
_journal_issue 7
_journal_name_full 'Acta Crystallographica Section E'
_journal_page_first o3186
_journal_page_last o3186
_journal_paper_doi 10.1107/S1600536807027985
_journal_volume 63
_journal_year 2007
_chemical_formula_iupac 'C16 H16 N2 O3'
_chemical_formula_moiety 'C16 H16 N2 O3'
_chemical_formula_sum 'C16 H16 N2 O3'
_chemical_formula_weight 284.12
_chemical_melting_point .437E-305
_chemical_name_systematic
;
9-(4-Methoxybenzoyl)-1,2,3,4-tetrahydro-6H-pyrido[1,2-a]pyrimidin-6-one
;
_space_group_IT_number 2
_symmetry_cell_setting triclinic
_symmetry_space_group_name_Hall '-P 1'
_symmetry_space_group_name_H-M 'P -1'
_atom_sites_solution_hydrogens geom
_atom_sites_solution_primary direct
_atom_sites_solution_secondary difmap
_audit_creation_method SHELXL-97
_cell_angle_alpha 77.913(3)
_cell_angle_beta 73.384(4)
_cell_angle_gamma 77.641(4)
_cell_formula_units_Z 2
_cell_length_a 7.9544(18)
_cell_length_b 8.3320(19)
_cell_length_c 11.063(3)
_cell_measurement_reflns_used 1694
_cell_measurement_temperature 294(2)
_cell_measurement_theta_max 26.35
_cell_measurement_theta_min 2.53
_cell_volume 677.7(3)
_computing_cell_refinement 'SAINT (Bruker, 1997)'
_computing_data_collection 'SMART (Bruker, 1997)'
_computing_data_reduction SAINT
_computing_molecular_graphics 'SHELXTL (Bruker, 1997)'
_computing_publication_material SHELXTL
_computing_structure_refinement 'SHELXL97 (Sheldrick, 1997)'
_computing_structure_solution 'SHELXS97 (Sheldrick, 1997)'
_diffrn_ambient_temperature 294(2)
_diffrn_measured_fraction_theta_full 0.993
_diffrn_measured_fraction_theta_max 0.993
_diffrn_measurement_device_type 'Bruker SMART CCD'
_diffrn_measurement_method '\w and \f'
_diffrn_radiation_monochromator graphite
_diffrn_radiation_source 'fine-focus sealed tube'
_diffrn_radiation_type 'Mo K\a'
_diffrn_radiation_wavelength 0.71073
_diffrn_reflns_av_R_equivalents 0.0171
_diffrn_reflns_av_sigmaI/netI 0.0293
_diffrn_reflns_limit_h_max 4
_diffrn_reflns_limit_h_min -9
_diffrn_reflns_limit_k_max 9
_diffrn_reflns_limit_k_min -9
_diffrn_reflns_limit_l_max 12
_diffrn_reflns_limit_l_min -13
_diffrn_reflns_number 3460
_diffrn_reflns_theta_full 25.02
_diffrn_reflns_theta_max 25.02
_diffrn_reflns_theta_min 1.95
_diffrn_standards_number 0
_exptl_absorpt_coefficient_mu 0.098
_exptl_absorpt_correction_T_max 1.000
_exptl_absorpt_correction_T_min 0.723
_exptl_absorpt_correction_type none
_exptl_absorpt_process_details '(SADABS; Bruker, 1997)'
_exptl_crystal_colour colorless
_exptl_crystal_density_diffrn 1.393
_exptl_crystal_density_method 'not measured'
_exptl_crystal_description prism
_exptl_crystal_F_000 300
_exptl_crystal_size_max 0.20
_exptl_crystal_size_mid 0.18
_exptl_crystal_size_min 0.16
_refine_diff_density_max 0.124
_refine_diff_density_min -0.164
_refine_ls_extinction_method none
_refine_ls_goodness_of_fit_ref 1.004
_refine_ls_hydrogen_treatment constr
_refine_ls_matrix_type full
_refine_ls_number_parameters 191
_refine_ls_number_reflns 2370
_refine_ls_number_restraints 0
_refine_ls_restrained_S_all 1.004
_refine_ls_R_factor_all 0.0519
_refine_ls_R_factor_gt 0.0378
_refine_ls_shift/su_max 0.000
_refine_ls_shift/su_mean 0.000
_refine_ls_structure_factor_coef Fsqd
_refine_ls_weighting_details 'calc w=1/[\s^2^(Fo^2^)+(0.0568P)^2^+0.1309P] where P=(Fo^2^+2Fc^2^)/3'
_refine_ls_weighting_scheme calc
_refine_ls_wR_factor_gt 0.0990
_refine_ls_wR_factor_ref 0.1105
_reflns_number_gt 1814
_reflns_number_total 2370
_reflns_threshold_expression I>2\s(I)
_cod_data_source_file bi2189.cif
_cod_data_source_block I
_cod_database_code 2214057
_cod_database_fobs_code 2214057

loop_
_symmetry_equiv_pos_as_xyz
'x, y, z'
'-x, -y, -z'

loop_
_atom_site_type_symbol
_atom_site_label
_atom_site_fract_x
_atom_site_fract_y
_atom_site_fract_z
_atom_site_U_iso_or_equiv
_atom_site_adp_type
_atom_site_calc_flag
_atom_site_refinement_flags
_atom_site_occupancy
O O1 0.58919(16) 0.28590(17) 0.11492(13) 0.0664(4) Uani d . 1
O O2 -0.22334(15) 0.58455(15) 0.22135(13) 0.0572(4) Uani d . 1
O O3 -0.29821(17) 1.13578(14) 0.55187(12) 0.0580(4) Uani d . 1
N N1 0.29385(17) 0.30686(16) 0.13068(13) 0.0438(3) Uani d . 1
N N2 -0.00321(18) 0.32891(16) 0.13146(13) 0.0470(4) Uani d . 1
H H2 -0.1095 0.3840 0.1478 0.056 Uiso calc R 1
C C1 0.3389(3) 0.1542(2) 0.0723(2) 0.0635(5) Uani d . 1
H H1A 0.4377 0.0815 0.1006 0.076 Uiso calc R 1
H H1B 0.3757 0.1833 -0.0199 0.076 Uiso calc R 1
C C2 0.1820(3) 0.0633(2) 0.10810(19) 0.0610(5) Uani d . 1
H H2A 0.2112 -0.0306 0.0625 0.073 Uiso calc R 1
H H2B 0.1541 0.0213 0.1990 0.073 Uiso calc R 1
C C3 0.0250(2) 0.1795(2) 0.07471(17) 0.0510(4) Uani d . 1
H H3A 0.0460 0.2086 -0.0174 0.061 Uiso calc R 1
H H3B -0.0798 0.1262 0.1069 0.061 Uiso calc R 1
C C4 0.1214(2) 0.38749(18) 0.16018(14) 0.0385(4) Uani d . 1
C C5 0.0801(2) 0.53028(18) 0.22182(14) 0.0382(4) Uani d . 1
C C6 0.2259(2) 0.5872(2) 0.23969(16) 0.0452(4) Uani d . 1
H H6 0.2029 0.6824 0.2771 0.054 Uiso calc R 1
C C7 0.3953(2) 0.5109(2) 0.20547(16) 0.0499(4) Uani d . 1
H H7 0.4854 0.5546 0.2190 0.060 Uiso calc R 1
C C8 0.4387(2) 0.3644(2) 0.14882(15) 0.0477(4) Uani d . 1
C C9 -0.0996(2) 0.61628(19) 0.25642(16) 0.0416(4) Uani d . 1
C C10 -0.1457(2) 0.75394(18) 0.33420(15) 0.0400(4) Uani d . 1
C C11 -0.2538(2) 0.8991(2) 0.29682(15) 0.0438(4) Uani d . 1
H H11 -0.2930 0.9084 0.2237 0.053 Uiso calc R 1
C C12 -0.3050(2) 1.03035(19) 0.36520(16) 0.0459(4) Uani d . 1
H H12 -0.3734 1.1283 0.3362 0.055 Uiso calc R 1
C C13 -0.2537(2) 1.01488(19) 0.47683(15) 0.0434(4) Uani d . 1
C C14 -0.1506(2) 0.8687(2) 0.51784(16) 0.0509(4) Uani d . 1
H H14 -0.1187 0.8564 0.5943 0.061 Uiso calc R 1
C C15 -0.0949(2) 0.7414(2) 0.44651(16) 0.0482(4) Uani d . 1
H H15 -0.0221 0.6456 0.4738 0.058 Uiso calc R 1
C C16 -0.3885(3) 1.2929(2) 0.5050(2) 0.0648(5) Uani d . 1
H H16A -0.3154 1.3387 0.4253 0.097 Uiso calc R 1
H H16B -0.4122 1.3671 0.5658 0.097 Uiso calc R 1
H H16C -0.4986 1.2790 0.4923 0.097 Uiso calc R 1

loop_
_atom_site_aniso_label
_atom_site_aniso_U_11
_atom_site_aniso_U_22
_atom_site_aniso_U_33
_atom_site_aniso_U_12
_atom_site_aniso_U_13
_atom_site_aniso_U_23
O1 0.0416(7) 0.0836(10) 0.0730(9) 0.0115(6) -0.0199(6) -0.0244(7)
O2 0.0383(6) 0.0571(7) 0.0841(9) -0.0064(5) -0.0148(6) -0.0305(7)
O3 0.0664(8) 0.0503(7) 0.0611(8) 0.0042(6) -0.0215(6) -0.0239(6)
N1 0.0419(8) 0.0427(7) 0.0465(8) 0.0027(6) -0.0141(6) -0.0123(6)
N2 0.0410(8) 0.0434(8) 0.0598(9) -0.0053(6) -0.0114(6) -0.0184(6)
C1 0.0541(11) 0.0619(12) 0.0782(13) 0.0136(9) -0.0207(10) -0.0369(10)
C2 0.0821(14) 0.0440(10) 0.0607(11) -0.0035(9) -0.0211(10) -0.0192(8)
C3 0.0549(11) 0.0496(10) 0.0513(10) -0.0113(8) -0.0082(8) -0.0185(8)
C4 0.0397(9) 0.0363(8) 0.0384(8) -0.0061(6) -0.0104(7) -0.0027(6)
C5 0.0383(8) 0.0343(8) 0.0427(9) -0.0063(6) -0.0114(7) -0.0055(6)
C6 0.0453(9) 0.0415(9) 0.0518(10) -0.0076(7) -0.0158(8) -0.0087(7)
C7 0.0395(9) 0.0584(10) 0.0567(10) -0.0091(8) -0.0174(8) -0.0113(8)
C8 0.0406(9) 0.0562(10) 0.0434(9) 0.0022(8) -0.0156(7) -0.0054(8)
C9 0.0392(9) 0.0365(8) 0.0497(9) -0.0101(7) -0.0093(7) -0.0067(7)
C10 0.0365(8) 0.0360(8) 0.0459(9) -0.0074(6) -0.0069(7) -0.0063(7)
C11 0.0425(9) 0.0463(9) 0.0434(9) -0.0036(7) -0.0129(7) -0.0095(7)
C12 0.0454(9) 0.0385(9) 0.0507(10) 0.0021(7) -0.0139(8) -0.0072(7)
C13 0.0433(9) 0.0395(9) 0.0461(9) -0.0057(7) -0.0068(7) -0.0114(7)
C14 0.0613(11) 0.0482(10) 0.0441(9) -0.0032(8) -0.0191(8) -0.0072(8)
C15 0.0549(10) 0.0357(8) 0.0511(10) -0.0006(7) -0.0169(8) -0.0024(7)
C16 0.0742(13) 0.0444(10) 0.0762(13) 0.0039(9) -0.0202(11) -0.0230(9)

loop_
_atom_type_symbol
_atom_type_description
_atom_type_scat_dispersion_real
_atom_type_scat_dispersion_imag
_atom_type_scat_source
C C 0.0033 0.0016 'International Tables Vol C Tables 4.2.6.8 and 6.1.1.4'
H H 0.0000 0.0000 'International Tables Vol C Tables 4.2.6.8 and 6.1.1.4'
N N 0.0061 0.0033 'International Tables Vol C Tables 4.2.6.8 and 6.1.1.4'
O O 0.0106 0.0060 'International Tables Vol C Tables 4.2.6.8 and 6.1.1.4'

loop_
_geom_angle_atom_site_label_1
_geom_angle_atom_site_label_2
_geom_angle_atom_site_label_3
_geom_angle
C13 O3 C16 117.28(14)
C4 N1 C8 123.72(13)
C4 N1 C1 120.34(14)
C8 N1 C1 115.91(13)
C4 N2 C3 125.61(14)
C4 N2 H2 117.2
C3 N2 H2 117.2
N1 C1 C2 111.30(15)
N1 C1 H1A 109.4
C2 C1 H1A 109.4
N1 C1 H1B 109.4
C2 C1 H1B 109.4
H1A C1 H1B 108.0
C3 C2 C1 109.44(16)
C3 C2 H2A 109.8
C1 C2 H2A 109.8
C3 C2 H2B 109.8
C1 C2 H2B 109.8
H2A C2 H2B 108.2
N2 C3 C2 108.93(14)
N2 C3 H3A 109.9
C2 C3 H3A 109.9
N2 C3 H3B 109.9
C2 C3 H3B 109.9
H3A C3 H3B 108.3
N2 C4 N1 118.91(14)
N2 C4 C5 121.85(14)
N1 C4 C5 119.23(13)
C6 C5 C4 116.56(13)
C6 C5 C9 122.47(14)
C4 C5 C9 120.86(13)
C7 C6 C5 123.47(15)
C7 C6 H6 118.3
C5 C6 H6 118.3
C6 C7 C8 120.88(16)
C6 C7 H7 119.6
C8 C7 H7 119.6
O1 C8 N1 118.55(16)
O1 C8 C7 125.50(16)
N1 C8 C7 115.94(14)
O2 C9 C5 122.69(14)
O2 C9 C10 116.66(14)
C5 C9 C10 120.62(14)
C11 C10 C15 117.62(14)
C11 C10 C9 118.49(14)
C15 C10 C9 123.77(14)
C12 C11 C10 121.86(15)
C12 C11 H11 119.1
C10 C11 H11 119.1
C13 C12 C11 119.49(14)
C13 C12 H12 120.3
C11 C12 H12 120.3
O3 C13 C12 124.20(14)
O3 C13 C14 116.40(15)
C12 C13 C14 119.40(15)
C15 C14 C13 120.56(16)
C15 C14 H14 119.7
C13 C14 H14 119.7
C14 C15 C10 120.98(15)
C14 C15 H15 119.5
C10 C15 H15 119.5
O3 C16 H16A 109.5
O3 C16 H16B 109.5
H16A C16 H16B 109.5
O3 C16 H16C 109.5
H16A C16 H16C 109.5
H16B C16 H16C 109.5

loop_
_geom_bond_atom_site_label_1
_geom_bond_atom_site_label_2
_geom_bond_distance
O1 C8 1.2298(19)
O2 C9 1.2495(19)
O3 C13 1.3633(18)
O3 C16 1.423(2)
N1 C4 1.3714(19)
N1 C8 1.416(2)
N1 C1 1.476(2)
N2 C4 1.332(2)
N2 C3 1.457(2)
N2 H2 0.860
C1 C2 1.512(3)
C1 H1A 0.970
C1 H1B 0.970
C2 C3 1.493(3)
C2 H2A 0.970
C2 H2B 0.970
C3 H3A 0.970
C3 H3B 0.970
C4 C5 1.426(2)
C5 C6 1.420(2)
C5 C9 1.438(2)
C6 C7 1.344(2)
C6 H6 0.930
C7 C8 1.421(2)
C7 H7 0.930
C9 C10 1.498(2)
C10 C11 1.386(2)
C10 C15 1.390(2)
C11 C12 1.384(2)
C11 H11 0.930
C12 C13 1.381(2)
C12 H12 0.930
C13 C14 1.384(2)
C14 C15 1.376(2)
C14 H14 0.930
C15 H15 0.930
C16 H16A 0.960
C16 H16B 0.960
C16 H16C 0.960

loop_
_geom_hbond_atom_site_label_D
_geom_hbond_atom_site_label_H
_geom_hbond_atom_site_label_A
_geom_hbond_distance_DH
_geom_hbond_distance_HA
_geom_hbond_distance_DA
_geom_hbond_angle_DHA
_geom_hbond_publ_flag
N2 H2 O2 0.86 1.94 2.624(2) 135.2 y

loop_
_geom_torsion_atom_site_label_1
_geom_torsion_atom_site_label_2
_geom_torsion_atom_site_label_3
_geom_torsion_atom_site_label_4
_geom_torsion
C4 N1 C1 C2 -26.8(2)
C8 N1 C1 C2 155.27(15)
N1 C1 C2 C3 54.2(2)
C4 N2 C3 C2 26.0(2)
C1 C2 C3 N2 -52.5(2)
C3 N2 C4 N1 2.6(2)
C3 N2 C4 C5 -176.66(15)
C8 N1 C4 N2 175.55(14)
C1 N1 C4 N2 -2.2(2)
C8 N1 C4 C5 -5.1(2)
C1 N1 C4 C5 177.15(15)
N2 C4 C5 C6 -175.92(14)
N1 C4 C5 C6 4.8(2)
N2 C4 C5 C9 0.5(2)
N1 C4 C5 C9 -178.82(14)
C4 C5 C6 C7 -2.1(2)
C9 C5 C6 C7 -178.48(15)
C5 C6 C7 C8 -0.5(3)
C4 N1 C8 O1 -177.41(14)
C1 N1 C8 O1 0.4(2)
C4 N1 C8 C7 2.4(2)
C1 N1 C8 C7 -179.77(15)
C6 C7 C8 O1 -179.74(17)
C6 C7 C8 N1 0.5(2)
C6 C5 C9 O2 167.23(15)
C4 C5 C9 O2 -8.9(2)
C6 C5 C9 C10 -10.8(2)
C4 C5 C9 C10 173.00(14)
O2 C9 C10 C11 -43.4(2)
C5 C9 C10 C11 134.74(16)
O2 C9 C10 C15 132.67(17)
C5 C9 C10 C15 -49.2(2)
C15 C10 C11 C12 2.4(2)
C9 C10 C11 C12 178.70(14)
C10 C11 C12 C13 -2.7(2)
C16 O3 C13 C12 -6.4(2)
C16 O3 C13 C14 173.73(16)
C11 C12 C13 O3 -179.36(15)
C11 C12 C13 C14 0.5(2)
O3 C13 C14 C15 -178.17(15)
C12 C13 C14 C15 1.9(3)
C13 C14 C15 C10 -2.3(3)
C11 C10 C15 C14 0.2(2)
C9 C10 C15 C14 -175.97(15)

loop_
_cod_related_entry_id
_cod_related_entry_database
_cod_related_entry_code
1 ChemSpider 16437245
